data_9007725
loop_
_publ_author_name
'Norman, R. E.'
'Rose, N. J.'
'Stenkamp, R. E.'

_publ_section_title
;
 Mono-amino-acid-copper complexes: syntheses and structures of
 chloro(glycinato)(methanol)copper(II) and chloro(glycinato)
 (1-methylimidazole)copper(II)
;
_journal_name_full 'Acta Crystallographica, Section C'
_journal_page_first 1
_journal_page_last 6
_journal_paper_doi 10.1107/S0108270189005238
_journal_volume 46
_journal_year 1990
_chemical_formula_structural CuCl(C2H4NO2)(C4H6N2)
_chemical_formula_sum 'C6 Cl Cu N3 O2'
_space_group_IT_number 29
_symmetry_space_group_name_Hall 'P 2c -2ac'
_symmetry_space_group_name_H-M 'P c a 21'
_cell_angle_alpha 90
_cell_angle_beta 90
_cell_angle_gamma 90
_cell_length_a 24.97
_cell_length_b 4.009
_cell_length_c 9.116
_cell_formula_units_Z 4
_cell_volume 912.555
_database_code_amcsd 0010084
_exptl_crystal_density_diffrn 1.784
_cod_original_formula_sum 'Cu Cl N3 O2 C6'
_cod_database_code 9007725
_amcsd_formula_title CuCl(C2H4NO2)(C4H6N2)

loop_
_space_group_symop_operation_xyz
x,y,z
1/2+x,-y,z
1/2-x,y,1/2+z
-x,-y,1/2+z

loop_
_atom_site_label
_atom_site_fract_x
_atom_site_fract_y
_atom_site_fract_z
_atom_site_U_iso_or_equiv
_atom_site_attached_hydrogens
Cu 0.10304 -0.06343 0.50000 0.04700 0
Cl 0.15330 0.34190 0.38730 0.05000 0
N1 0.14580 -0.08570 0.67820 0.04800 0
N2 0.17370 -0.22580 0.90350 0.05100 0
N3 0.05460 -0.08180 0.33310 0.05400 2
O1 0.04570 -0.30540 0.60160 0.05500 0
O2 -0.04210 -0.43290 0.58520 0.05800 0
C1 0.13480 -0.23900 0.80630 0.04600 1
C2 0.19750 0.04090 0.70280 0.05200 1
C3 0.21450 -0.04380 0.83520 0.05100 1
C4 0.17310 -0.34780 0.04790 0.05600 3
C5 -0.00030 -0.16950 0.38830 0.06800 2
C6 -0.00090 -0.30480 0.52870 0.06200 0

loop_
_cod_related_entry_id
_cod_related_entry_database
_cod_related_entry_code
1 AMCSD 0010084
